data_7020028
loop_
_publ_author_name
'Romero, Mar\'ia J'
'Pedrido, Rosa'
'Gonz\'alez-Noya, Ana M'
'Maneiro, Marcelino'
'Fern\'andez-Garc\'ia, M Isabel'
'Zaragoza, Guillermo'
'Bermejo, Manuel R.'

_publ_section_title
;
 Versatile coordination behaviour of an asymmetric half-salen ligand
 bearing a dansyl fluorophore.
;
_journal_issue 35
_journal_name_full 'Dalton transactions (Cambridge, England : 2003)'
_journal_page_first 10832
_journal_page_last 10844
_journal_paper_doi 10.1039/c2dt31093g
_journal_volume 41
_journal_year 2012
_chemical_compound_source 'synthesis as described'
_chemical_formula_moiety 'C25 H27 N3 Ni O6 S, C4 H10 O, H2 O'
_chemical_formula_sum 'C29 H39 N3 Ni O8 S'
_chemical_formula_weight 648.4
_chemical_name_systematic
;
?
;
_space_group_IT_number 2
_symmetry_cell_setting triclinic
_symmetry_Int_Tables_number 2
_symmetry_space_group_name_Hall '-P 1'
_symmetry_space_group_name_H-M 'P -1'
_atom_sites_solution_hydrogens geom
_atom_sites_solution_primary direct
_atom_sites_solution_secondary difmap
_audit_conform_dict_location ftp://ftp.iucr.org/pub/cif_core.dic
_audit_conform_dict_name cif_core.dic
_audit_conform_dict_version 2.4
_audit_creation_date 2012-03-01T12:55:27-00:00
_audit_creation_method 'WinGX routine CIF_UPDATE'
_cell_angle_alpha 67.060(14)
_cell_angle_beta 80.500(10)
_cell_angle_gamma 77.410(8)
_cell_formula_units_Z 2
_cell_length_a 11.3061(11)
_cell_length_b 11.4223(19)
_cell_length_c 12.998(3)
_cell_measurement_reflns_used 25
_cell_measurement_temperature 293(2)
_cell_measurement_theta_max 45.14
_cell_measurement_theta_min 12.83
_cell_measurement_wavelength 1.54184
_cell_volume 1502.7(5)
_computing_cell_refinement 'CAD4 Express (Enraf Nonius, 1994)'
_computing_data_collection 'CAD4 Express (Enraf Nonius, 1994)'
_computing_data_reduction 'XCAD4 (Harms & Wocadlo, 1995)'
_computing_molecular_graphics 'Ortep-3 for Windows (Farrugia, 1997)'
_computing_publication_material 'WinGX publication routines (Farrugia, 1999)'
_computing_structure_refinement 'SHELXL-97 (Sheldrick, 2008)'
_computing_structure_solution 'DIRDIF-99 (Beurskens et al., 1999)'
_diffrn_ambient_temperature 293(2)
_diffrn_detector 'scintillation LiI'
_diffrn_detector_dtime 1.195
_diffrn_measured_fraction_theta_full 0.999
_diffrn_measured_fraction_theta_max 0.999
_diffrn_measurement_device '\k-geometry diffractometer'
_diffrn_measurement_device_type 'Enraf Nonius TurboCAD4'
_diffrn_measurement_method 'non-profiled omega/2theta scans'
_diffrn_orient_matrix_type
;
x-axis points to radiation source
the matrix is specified in reciprocal space
;
_diffrn_orient_matrix_UB_11 0.010432
_diffrn_orient_matrix_UB_12 0.016494
_diffrn_orient_matrix_UB_13 -0.082110
_diffrn_orient_matrix_UB_21 -0.031587
_diffrn_orient_matrix_UB_22 0.093776
_diffrn_orient_matrix_UB_23 -0.016586
_diffrn_orient_matrix_UB_31 0.084693
_diffrn_orient_matrix_UB_32 0.015424
_diffrn_radiation_monochromator graphite
_diffrn_radiation_probe x-ray
_diffrn_radiation_type Cuk\a
_diffrn_radiation_wavelength 1.54184
_diffrn_reflns_av_R_equivalents 0.054
_diffrn_reflns_av_unetI/netI 0.0282
_diffrn_reflns_limit_h_max 14
_diffrn_reflns_limit_h_min 0
_diffrn_reflns_limit_k_max 14
_diffrn_reflns_limit_k_min -13
_diffrn_reflns_limit_l_max 16
_diffrn_reflns_limit_l_min -15
_diffrn_reflns_number 6363
_diffrn_reflns_theta_full 73.42
_diffrn_reflns_theta_max 73.42
_diffrn_reflns_theta_min 3.71
_diffrn_source 'Enraf Nonius FR590'
_diffrn_standards_decay_% 5
_diffrn_standards_interval_time 120
_diffrn_standards_number 3
_exptl_absorpt_coefficient_mu 2.038
_exptl_absorpt_correction_T_max 0.8850
_exptl_absorpt_correction_T_min 0.6872
_exptl_absorpt_correction_type psi-scan
_exptl_absorpt_process_details
;
North A.C.T., Phillips D.C. & Mathews F.S. (1968) Acta. Cryst. A24, 351
Number of psi-scan sets used was 7
Theta correction was applied.
Weighted transmission curves were used.
No Fourier smoothing was applied.
;
_exptl_crystal_colour yellow
_exptl_crystal_density_diffrn 1.433
_exptl_crystal_density_method 'not measured'
_exptl_crystal_description plate
_exptl_crystal_F_000 684
_exptl_crystal_size_max 0.8
_exptl_crystal_size_mid 0.32
_exptl_crystal_size_min 0.06
_refine_diff_density_max 0.998
_refine_diff_density_min -1.047
_refine_diff_density_rms 0.11
_refine_ls_extinction_method none
_refine_ls_goodness_of_fit_ref 1.016
_refine_ls_hydrogen_treatment mixed
_refine_ls_matrix_type full
_refine_ls_number_parameters 407
_refine_ls_number_reflns 6038
_refine_ls_number_restraints 8
_refine_ls_restrained_S_all 1.015
_refine_ls_R_factor_all 0.0741
_refine_ls_R_factor_gt 0.0592
_refine_ls_shift/su_max 0
_refine_ls_shift/su_mean 0
_refine_ls_structure_factor_coef Fsqd
_refine_ls_weighting_details 'calc w=1/[\s^2^(Fo^2^)+(0.1305P)^2^+0.3017P] where P=(Fo^2^+2Fc^2^)/3'
_refine_ls_weighting_scheme calc
_refine_ls_wR_factor_gt 0.1558
_refine_ls_wR_factor_ref 0.1685
_reflns_number_gt 4945
_reflns_number_total 6038
_reflns_threshold_expression >2\s(I)
_cod_data_source_file c2dt31093g.txt
_cod_data_source_block NiOH
_cod_database_code 7020028
_exptl_absorpt_factor_mur 0.107
_exptl_absorpt_correction_t_ave 0.8104
_exptl_absorpt_rmerge_before 0.0421
_exptl_absorpt_rmerge_after 0.0421
_exptl_absorpt_theta_corr_max 1.0000
_exptl_absorpt_theta_corr_min 0.9967
_diffrn_standards_decay_corr_max 1.061
_diffrn_standards_decay_corr_min 0.979

loop_
_symmetry_equiv_pos_as_xyz
'x, y, z'
'-x, -y, -z'

loop_
_atom_site_label
_atom_site_type_symbol
_atom_site_fract_x
_atom_site_fract_y
_atom_site_fract_z
_atom_site_U_iso_or_equiv
_atom_site_adp_type
_atom_site_occupancy
_atom_site_symmetry_multiplicity
_atom_site_calc_flag
_atom_site_refinement_flags
Ni1 Ni 0.98526(4) 0.92493(4) 0.70580(3) 0.03046(15) Uani 1 1 d .
O1 O 1.10736(18) 1.0165(2) 0.58958(16) 0.0423(5) Uani 1 1 d .
C1 C 1.1691(2) 1.0959(3) 0.6007(2) 0.0348(5) Uani 1 1 d .
C2 C 1.2597(3) 1.1438(3) 0.5153(3) 0.0462(7) Uani 1 1 d .
H2 H 1.2759 1.1156 0.4555 0.055 Uiso 1 1 calc R
C3 C 1.3250(3) 1.2310(3) 0.5174(3) 0.0513(7) Uani 1 1 d .
H3 H 1.3833 1.2617 0.4587 0.062 Uiso 1 1 calc R
C4 C 1.3049(3) 1.2735(3) 0.6060(3) 0.0524(8) Uani 1 1 d .
H4 H 1.3497 1.332 0.6076 0.063 Uiso 1 1 calc R
C5 C 1.2175(3) 1.2277(3) 0.6917(3) 0.0460(7) Uani 1 1 d .
H5 H 1.2043 1.2555 0.7517 0.055 Uiso 1 1 calc R
C6 C 1.1474(2) 1.1400(2) 0.6910(2) 0.0347(5) Uani 1 1 d .
C7 C 1.0526(2) 1.1074(2) 0.7828(2) 0.0353(5) Uani 1 1 d .
H7 H 1.0488 1.1411 0.8381 0.042 Uiso 1 1 calc R
N1 N 0.97394(19) 1.0366(2) 0.79470(17) 0.0310(4) Uani 1 1 d .
C8 C 0.8785(2) 1.0194(2) 0.8828(2) 0.0326(5) Uani 1 1 d .
C9 C 0.8437(3) 1.0986(3) 0.9453(2) 0.0422(6) Uani 1 1 d .
H9 H 0.8868 1.1643 0.9328 0.051 Uiso 1 1 calc R
C10 C 0.7454(3) 1.0800(3) 1.0258(2) 0.0486(7) Uani 1 1 d .
H10 H 0.7234 1.132 1.0682 0.058 Uiso 1 1 calc R
C11 C 0.6804(3) 0.9838(4) 1.0427(2) 0.0508(7) Uani 1 1 d .
H11 H 0.6138 0.9724 1.096 0.061 Uiso 1 1 calc R
C12 C 0.7132(3) 0.9041(3) 0.9813(2) 0.0445(6) Uani 1 1 d .
H12 H 0.6684 0.8398 0.9939 0.053 Uiso 1 1 calc R
C13 C 0.8134(2) 0.9196(2) 0.9004(2) 0.0324(5) Uani 1 1 d .
N2 N 0.85371(18) 0.8457(2) 0.83190(17) 0.0320(4) Uani 1 1 d .
S1 S 0.80629(5) 0.71690(6) 0.85741(5) 0.03227(17) Uani 1 1 d .
O2 O 0.79762(19) 0.6387(2) 0.97629(17) 0.0481(5) Uani 1 1 d .
O3 O 0.88275(17) 0.65012(18) 0.78927(19) 0.0421(4) Uani 1 1 d .
C14 C 0.6575(2) 0.7545(2) 0.8120(2) 0.0303(5) Uani 1 1 d .
C15 C 0.6110(2) 0.8810(2) 0.7583(2) 0.0351(5) Uani 1 1 d .
H15 H 0.6565 0.9441 0.7476 0.042 Uiso 1 1 calc R
C16 C 0.4948(2) 0.9170(2) 0.7187(2) 0.0391(6) Uani 1 1 d .
H16 H 0.4617 1.0038 0.686 0.047 Uiso 1 1 calc R
C17 C 0.4307(2) 0.8238(2) 0.7285(2) 0.0352(5) Uani 1 1 d .
H17 H 0.3545 0.8483 0.7012 0.042 Uiso 1 1 calc R
C18 C 0.4779(2) 0.6912(2) 0.77945(19) 0.0299(5) Uani 1 1 d .
C19 C 0.4127(2) 0.5930(2) 0.7868(2) 0.0314(5) Uani 1 1 d .
N3 N 0.3054(2) 0.6315(2) 0.72876(18) 0.0357(5) Uani 1 1 d .
C20 C 0.4546(2) 0.4663(3) 0.8493(2) 0.0388(6) Uani 1 1 d .
H20 H 0.4098 0.4031 0.8586 0.047 Uiso 1 1 calc R
C21 C 0.5649(3) 0.4315(3) 0.8994(2) 0.0401(6) Uani 1 1 d .
H21 H 0.5911 0.3455 0.9424 0.048 Uiso 1 1 calc R
C22 C 0.6337(2) 0.5209(2) 0.8862(2) 0.0367(5) Uani 1 1 d .
H22 H 0.7084 0.4952 0.9164 0.044 Uiso 1 1 calc R
C23 C 0.5917(2) 0.6536(2) 0.8265(2) 0.0295(5) Uani 1 1 d .
C24 C 0.2281(3) 0.5325(3) 0.7605(3) 0.0495(7) Uani 1 1 d .
H24A H 0.2706 0.4628 0.7378 0.074 Uiso 1 1 calc R
H24B H 0.1542 0.5695 0.7242 0.074 Uiso 1 1 calc R
H24C H 0.2092 0.5006 0.8404 0.074 Uiso 1 1 calc R
C25 C 0.3322(3) 0.6802(4) 0.6058(3) 0.0547(8) Uani 1 1 d .
H25A H 0.3727 0.7533 0.5827 0.082 Uiso 1 1 calc R
H25B H 0.2576 0.7054 0.5707 0.082 Uiso 1 1 calc R
H25C H 0.3839 0.6135 0.584 0.082 Uiso 1 1 calc R
C26 C 0.8949(5) 0.4441(5) 0.6534(5) 0.0885(14) Uani 1 1 d .
H26A H 0.8229 0.4983 0.6703 0.133 Uiso 1 1 calc R
H26B H 0.9578 0.4948 0.6166 0.133 Uiso 1 1 calc R
H26C H 0.9218 0.3774 0.7217 0.133 Uiso 1 1 calc R
C27 C 0.8673(4) 0.3845(4) 0.5781(4) 0.0713(11) Uani 1 1 d .
H27A H 0.8283 0.4522 0.515 0.086 Uiso 1 1 calc R
H27B H 0.9434 0.3456 0.5487 0.086 Uiso 1 1 calc R
O7 O 0.7914(3) 0.2893(2) 0.6301(2) 0.0604(6) Uani 1 1 d .
C28 C 0.6725(4) 0.3370(4) 0.6674(4) 0.0717(11) Uani 1 1 d .
H28A H 0.6323 0.4037 0.6045 0.086 Uiso 1 1 calc R
H28B H 0.6768 0.3742 0.7219 0.086 Uiso 1 1 calc R
C29 C 0.6024(4) 0.2292(5) 0.7191(4) 0.0773(12) Uani 1 1 d .
H29A H 0.5947 0.1957 0.6637 0.116 Uiso 1 1 calc R
H29B H 0.523 0.2599 0.7477 0.116 Uiso 1 1 calc R
H29C H 0.6442 0.162 0.7794 0.116 Uiso 1 1 calc R
O4 O 1.00156(19) 0.8086(2) 0.61168(17) 0.0397(4) Uani 1 1 d D
H4A H 0.969(3) 0.852(3) 0.554(2) 0.048 Uiso 1 1 d D
H4B H 0.972(3) 0.746(3) 0.646(3) 0.048 Uiso 1 1 d D
O5 O 1.12210(18) 0.7963(2) 0.80618(18) 0.0421(4) Uani 1 1 d D
H5A H 1.103(3) 0.745(3) 0.8682(16) 0.05 Uiso 1 1 d D
H5B H 1.184(4) 0.744(4) 0.781(3) 0.05 Uiso 1 1 d .
O6 O 0.84312(19) 1.04941(19) 0.60460(16) 0.0391(4) Uani 1 1 d D
H6A H 0.833(3) 1.125(2) 0.598(3) 0.047 Uiso 1 1 d D
H6B H 0.843(3) 1.055(3) 0.5418(18) 0.047 Uiso 1 1 d D
O8 O 1.0359(3) 0.6414(3) 1.0394(3) 0.0735(8) Uani 1 1 d D
H8A H 0.967(2) 0.641(5) 1.030(4) 0.088 Uiso 1 1 d D
H8B H 1.070(4) 0.567(2) 1.056(4) 0.088 Uiso 1 1 d D

loop_
_atom_site_aniso_label
_atom_site_aniso_U_11
_atom_site_aniso_U_22
_atom_site_aniso_U_33
_atom_site_aniso_U_23
_atom_site_aniso_U_13
_atom_site_aniso_U_12
Ni1 0.0299(2) 0.0353(3) 0.0302(2) -0.01485(18) 0.00274(16) -0.01233(17)
O1 0.0443(11) 0.0585(12) 0.0360(9) -0.0243(9) 0.0081(8) -0.0280(9)
C1 0.0316(12) 0.0398(13) 0.0337(12) -0.0107(10) -0.0003(9) -0.0148(10)
C2 0.0392(14) 0.0618(18) 0.0414(14) -0.0192(13) 0.0063(11) -0.0229(13)
C3 0.0412(15) 0.0569(18) 0.0524(17) -0.0118(14) 0.0064(13) -0.0252(13)
C4 0.0458(16) 0.0459(16) 0.068(2) -0.0162(15) 0.0009(14) -0.0271(13)
C5 0.0463(16) 0.0457(15) 0.0545(17) -0.0210(13) -0.0022(13) -0.0214(13)
C6 0.0346(12) 0.0349(12) 0.0356(12) -0.0107(10) -0.0033(10) -0.0123(10)
C7 0.0410(13) 0.0349(12) 0.0355(12) -0.0171(10) -0.0008(10) -0.0116(10)
N1 0.0302(10) 0.0335(10) 0.0301(9) -0.0117(8) -0.0002(8) -0.0091(8)
C8 0.0325(12) 0.0373(12) 0.0279(11) -0.0131(9) -0.0001(9) -0.0055(9)
C9 0.0437(15) 0.0456(15) 0.0420(14) -0.0222(12) 0.0000(11) -0.0086(12)
C10 0.0502(17) 0.0605(18) 0.0378(14) -0.0274(13) 0.0027(12) -0.0019(14)
C11 0.0418(15) 0.074(2) 0.0367(14) -0.0255(14) 0.0111(11) -0.0098(14)
C12 0.0403(15) 0.0566(17) 0.0358(13) -0.0167(12) 0.0083(11) -0.0159(12)
C13 0.0301(12) 0.0388(12) 0.0278(11) -0.0115(9) -0.0005(9) -0.0075(10)
N2 0.0285(10) 0.0357(10) 0.0325(10) -0.0124(8) 0.0018(8) -0.0107(8)
S1 0.0262(3) 0.0315(3) 0.0365(3) -0.0072(2) -0.0032(2) -0.0095(2)
O2 0.0478(11) 0.0492(11) 0.0382(10) 0.0037(9) -0.0131(8) -0.0206(9)
O3 0.0301(9) 0.0360(9) 0.0629(12) -0.0228(9) 0.0032(8) -0.0074(7)
C14 0.0258(11) 0.0327(11) 0.0319(11) -0.0100(9) 0.0009(8) -0.0096(9)
C15 0.0328(12) 0.0308(12) 0.0409(13) -0.0098(10) -0.0034(10) -0.0103(9)
C16 0.0352(13) 0.0294(12) 0.0485(15) -0.0098(11) -0.0046(11) -0.0045(10)
C17 0.0263(11) 0.0339(12) 0.0420(13) -0.0103(10) -0.0029(9) -0.0048(9)
C18 0.0266(11) 0.0330(11) 0.0296(11) -0.0112(9) 0.0032(8) -0.0089(9)
C19 0.0288(11) 0.0357(12) 0.0317(11) -0.0136(9) 0.0014(9) -0.0100(9)
N3 0.0309(10) 0.0408(11) 0.0365(11) -0.0123(9) -0.0032(8) -0.0118(9)
C20 0.0377(13) 0.0335(12) 0.0468(14) -0.0146(11) -0.0001(11) -0.0120(10)
C21 0.0403(14) 0.0288(12) 0.0467(14) -0.0093(10) -0.0032(11) -0.0059(10)
C22 0.0308(12) 0.0332(12) 0.0422(13) -0.0093(10) -0.0040(10) -0.0057(9)
C23 0.0258(11) 0.0306(11) 0.0321(11) -0.0117(9) 0.0010(8) -0.0072(9)
C24 0.0437(16) 0.0488(16) 0.0597(18) -0.0154(14) -0.0118(13) -0.0189(13)
C25 0.0561(19) 0.071(2) 0.0381(15) -0.0174(14) -0.0053(13) -0.0182(16)
C26 0.102(4) 0.081(3) 0.098(4) -0.044(3) -0.006(3) -0.030(3)
C27 0.087(3) 0.061(2) 0.068(2) -0.0268(19) 0.001(2) -0.017(2)
O7 0.0744(16) 0.0504(13) 0.0590(14) -0.0263(11) -0.0060(12) -0.0041(11)
C28 0.078(3) 0.062(2) 0.079(3) -0.038(2) -0.002(2) 0.0006(19)
C29 0.069(3) 0.078(3) 0.095(3) -0.045(2) -0.009(2) -0.006(2)
O4 0.0414(10) 0.0448(11) 0.0388(10) -0.0197(8) -0.0006(8) -0.0136(8)
O5 0.0322(9) 0.0496(11) 0.0460(11) -0.0216(9) -0.0017(8) -0.0037(8)
O6 0.0431(10) 0.0391(10) 0.0339(9) -0.0123(8) -0.0025(8) -0.0076(8)
O8 0.0595(16) 0.0574(15) 0.097(2) -0.0092(15) -0.0316(15) -0.0145(13)

loop_
_atom_type_symbol
_atom_type_description
_atom_type_scat_dispersion_real
_atom_type_scat_dispersion_imag
_atom_type_scat_source
C C 0.0181 0.0091 'International Tables Vol C Tables 4.2.6.8 and 6.1.1.4'
H H 0 0 'International Tables Vol C Tables 4.2.6.8 and 6.1.1.4'
N N 0.0311 0.018 'International Tables Vol C Tables 4.2.6.8 and 6.1.1.4'
Ni Ni -3.0029 0.5091 'International Tables Vol C Tables 4.2.6.8 and 6.1.1.4'
O O 0.0492 0.0322 'International Tables Vol C Tables 4.2.6.8 and 6.1.1.4'
S S 0.3331 0.5567 'International Tables Vol C Tables 4.2.6.8 and 6.1.1.4'

loop_
_geom_angle_atom_site_label_1
_geom_angle_atom_site_label_2
_geom_angle_atom_site_label_3
_geom_angle
O1 Ni1 N1 93.14(8)
O1 Ni1 N2 174.15(8)
N1 Ni1 N2 81.29(8)
O1 Ni1 O4 85.69(8)
N1 Ni1 O4 178.60(8)
N2 Ni1 O4 99.90(8)
O1 Ni1 O5 92.08(9)
N1 Ni1 O5 87.81(9)
N2 Ni1 O5 89.51(8)
O4 Ni1 O5 91.48(8)
O1 Ni1 O6 89.40(9)
N1 Ni1 O6 93.74(8)
N2 Ni1 O6 89.17(8)
O4 Ni1 O6 87.01(8)
O5 Ni1 O6 177.80(8)
C1 O1 Ni1 124.92(16)
O1 C1 C2 118.0(2)
O1 C1 C6 124.4(2)
C2 C1 C6 117.5(2)
C3 C2 C1 122.1(3)
C3 C2 H2 118.9
C1 C2 H2 118.9
C2 C3 C4 120.6(3)
C2 C3 H3 119.7
C4 C3 H3 119.7
C5 C4 C3 118.8(3)
C5 C4 H4 120.6
C3 C4 H4 120.6
C4 C5 C6 121.9(3)
C4 C5 H5 119
C6 C5 H5 119
C5 C6 C1 119.0(2)
C5 C6 C7 115.7(2)
C1 C6 C7 125.2(2)
N1 C7 C6 126.1(2)
N1 C7 H7 116.9
C6 C7 H7 116.9
C7 N1 C8 121.7(2)
C7 N1 Ni1 123.74(18)
C8 N1 Ni1 114.18(16)
C9 C8 C13 120.4(2)
C9 C8 N1 123.8(2)
C13 C8 N1 115.8(2)
C10 C9 C8 120.4(3)
C10 C9 H9 119.8
C8 C9 H9 119.8
C11 C10 C9 119.7(3)
C11 C10 H10 120.2
C9 C10 H10 120.2
C10 C11 C12 120.9(3)
C10 C11 H11 119.6
C12 C11 H11 119.6
C11 C12 C13 120.6(3)
C11 C12 H12 119.7
C13 C12 H12 119.7
C12 C13 N2 125.5(2)
C12 C13 C8 118.1(2)
N2 C13 C8 116.5(2)
C13 N2 S1 121.51(17)
C13 N2 Ni1 111.38(15)
S1 N2 Ni1 127.03(12)
O3 S1 O2 113.55(13)
O3 S1 N2 108.23(11)
O2 S1 N2 112.46(12)
O3 S1 C14 105.95(12)
O2 S1 C14 107.26(11)
N2 S1 C14 109.13(11)
C15 C14 C23 121.3(2)
C15 C14 S1 117.83(18)
C23 C14 S1 120.78(18)
C14 C15 C16 120.7(2)
C14 C15 H15 119.7
C16 C15 H15 119.7
C17 C16 C15 119.7(2)
C17 C16 H16 120.1
C15 C16 H16 120.1
C16 C17 C18 121.3(2)
C16 C17 H17 119.3
C18 C17 H17 119.3
C17 C18 C23 119.4(2)
C17 C18 C19 121.6(2)
C23 C18 C19 119.0(2)
C20 C19 N3 122.4(2)
C20 C19 C18 119.3(2)
N3 C19 C18 118.3(2)
C19 N3 C24 115.2(2)
C19 N3 C25 112.6(2)
C24 N3 C25 108.5(2)
C19 C20 C21 120.6(2)
C19 C20 H20 119.7
C21 C20 H20 119.7
C22 C21 C20 121.4(2)
C22 C21 H21 119.3
C20 C21 H21 119.3
C21 C22 C23 120.1(2)
C21 C22 H22 120
C23 C22 H22 120
C22 C23 C18 119.3(2)
C22 C23 C14 123.4(2)
C18 C23 C14 117.3(2)
N3 C24 H24A 109.5
N3 C24 H24B 109.5
H24A C24 H24B 109.5
N3 C24 H24C 109.5
H24A C24 H24C 109.5
H24B C24 H24C 109.5
N3 C25 H25A 109.5
N3 C25 H25B 109.5
H25A C25 H25B 109.5
N3 C25 H25C 109.5
H25A C25 H25C 109.5
H25B C25 H25C 109.5
C27 C26 H26A 109.5
C27 C26 H26B 109.5
H26A C26 H26B 109.5
C27 C26 H26C 109.5
H26A C26 H26C 109.5
H26B C26 H26C 109.5
O7 C27 C26 114.7(4)
O7 C27 H27A 108.6
C26 C27 H27A 108.6
O7 C27 H27B 108.6
C26 C27 H27B 108.6
H27A C27 H27B 107.6
C28 O7 C27 114.2(3)
O7 C28 C29 109.0(3)
O7 C28 H28A 109.9
C29 C28 H28A 109.9
O7 C28 H28B 109.9
C29 C28 H28B 109.9
H28A C28 H28B 108.3
C28 C29 H29A 109.5
C28 C29 H29B 109.5
H29A C29 H29B 109.5
C28 C29 H29C 109.5
H29A C29 H29C 109.5
H29B C29 H29C 109.5
Ni1 O4 H4A 108(2)
Ni1 O4 H4B 112(3)
H4A O4 H4B 111(4)
Ni1 O5 H5A 119(3)
Ni1 O5 H5B 123(2)
H5A O5 H5B 100(3)
Ni1 O6 H6A 115(3)
Ni1 O6 H6B 121(3)
H6A O6 H6B 102(4)
H8A O8 H8B 105(5)

loop_
_geom_bond_atom_site_label_1
_geom_bond_atom_site_label_2
_geom_bond_distance
Ni1 O1 1.9976(19)
Ni1 N1 2.002(2)
Ni1 N2 2.084(2)
Ni1 O4 2.093(2)
Ni1 O5 2.106(2)
Ni1 O6 2.140(2)
O1 C1 1.321(3)
C1 C2 1.406(4)
C1 C6 1.415(4)
C2 C3 1.373(4)
C2 H2 0.93
C3 C4 1.384(5)
C3 H3 0.93
C4 C5 1.379(4)
C4 H4 0.93
C5 C6 1.409(4)
C5 H5 0.93
C6 C7 1.455(4)
C7 N1 1.281(3)
C7 H7 0.93
N1 C8 1.423(3)
C8 C9 1.394(4)
C8 C13 1.413(3)
C9 C10 1.386(4)
C9 H9 0.93
C10 C11 1.380(5)
C10 H10 0.93
C11 C12 1.388(4)
C11 H11 0.93
C12 C13 1.403(3)
C12 H12 0.93
C13 N2 1.414(3)
N2 S1 1.571(2)
S1 O3 1.449(2)
S1 O2 1.452(2)
S1 C14 1.783(2)
C14 C15 1.361(3)
C14 C23 1.441(3)
C15 C16 1.408(4)
C15 H15 0.93
C16 C17 1.369(4)
C16 H16 0.93
C17 C18 1.415(3)
C17 H17 0.93
C18 C23 1.424(3)
C18 C19 1.437(3)
C19 C20 1.374(4)
C19 N3 1.430(3)
N3 C24 1.470(3)
N3 C25 1.475(4)
C20 C21 1.410(4)
C20 H20 0.93
C21 C22 1.358(4)
C21 H21 0.93
C22 C23 1.420(3)
C22 H22 0.93
C24 H24A 0.96
C24 H24B 0.96
C24 H24C 0.96
C25 H25A 0.96
C25 H25B 0.96
C25 H25C 0.96
C26 C27 1.494(6)
C26 H26A 0.96
C26 H26B 0.96
C26 H26C 0.96
C27 O7 1.421(5)
C27 H27A 0.97
C27 H27B 0.97
O7 C28 1.417(5)
C28 C29 1.483(6)
C28 H28A 0.97
C28 H28B 0.97
C29 H29A 0.96
C29 H29B 0.96
C29 H29C 0.96
O4 H4A 0.822(18)
O4 H4B 0.79(3)
O5 H5A 0.821(14)
O5 H5B 0.92(4)
O6 H6A 0.817(18)
O6 H6B 0.795(18)
O8 H8A 0.813(19)
O8 H8B 0.814(19)

loop_
_geom_hbond_atom_site_label_D
_geom_hbond_atom_site_label_H
_geom_hbond_atom_site_label_A
_geom_hbond_distance_DH
_geom_hbond_distance_HA
_geom_hbond_distance_DA
_geom_hbond_angle_DHA
_geom_hbond_site_symmetry_A
O4 H4A O1 0.822(18) 2.059(19) 2.875(3) 172(3) 2_776
O4 H4B O3 0.79(3) 1.99(3) 2.681(3) 145(4) .
O5 H5B N3 0.92(4) 1.90(4) 2.817(3) 176(3) 1_655
O5 H5A O8 0.821(14) 2.168(14) 2.977(4) 169(3) .
O6 H6B O1 0.795(18) 2.11(2) 2.843(3) 152(3) 2_776
O6 H6A O7 0.817(18) 2.02(2) 2.812(3) 163(4) 1_565
O8 H8A O2 0.813(19) 2.15(2) 2.952(3) 170(5) .
O8 H8B O3 0.814(19) 2.52(3) 3.233(3) 147(5) 2_767

loop_
_geom_torsion_atom_site_label_1
_geom_torsion_atom_site_label_2
_geom_torsion_atom_site_label_3
_geom_torsion_atom_site_label_4
_geom_torsion
N1 Ni1 O1 C1 14.3(2)
O4 Ni1 O1 C1 -165.0(2)
O5 Ni1 O1 C1 -73.7(2)
O6 Ni1 O1 C1 108.0(2)
Ni1 O1 C1 C2 174.4(2)
Ni1 O1 C1 C6 -8.0(4)
O1 C1 C2 C3 177.3(3)
C6 C1 C2 C3 -0.5(5)
C1 C2 C3 C4 1.1(5)
C2 C3 C4 C5 -0.5(5)
C3 C4 C5 C6 -0.6(5)
C4 C5 C6 C1 1.2(5)
C4 C5 C6 C7 -175.7(3)
O1 C1 C6 C5 -178.2(3)
C2 C1 C6 C5 -0.6(4)
O1 C1 C6 C7 -1.7(4)
C2 C1 C6 C7 176.0(3)
C5 C6 C7 N1 175.3(3)
C1 C6 C7 N1 -1.3(5)
C6 C7 N1 C8 -174.6(2)
C6 C7 N1 Ni1 13.2(4)
O1 Ni1 N1 C7 -16.7(2)
N2 Ni1 N1 C7 165.1(2)
O5 Ni1 N1 C7 75.3(2)
O6 Ni1 N1 C7 -106.3(2)
O1 Ni1 N1 C8 170.68(17)
N2 Ni1 N1 C8 -7.52(17)
O5 Ni1 N1 C8 -97.36(17)
O6 Ni1 N1 C8 81.07(17)
C7 N1 C8 C9 16.1(4)
Ni1 N1 C8 C9 -171.1(2)
C7 N1 C8 C13 -167.6(2)
Ni1 N1 C8 C13 5.2(3)
C13 C8 C9 C10 0.4(4)
N1 C8 C9 C10 176.5(3)
C8 C9 C10 C11 -1.1(5)
C9 C10 C11 C12 1.0(5)
C10 C11 C12 C13 0.0(5)
C11 C12 C13 N2 -178.9(3)
C11 C12 C13 C8 -0.7(4)
C9 C8 C13 C12 0.6(4)
N1 C8 C13 C12 -175.8(2)
C9 C8 C13 N2 178.9(2)
N1 C8 C13 N2 2.4(3)
C12 C13 N2 S1 -13.5(4)
C8 C13 N2 S1 168.34(18)
C12 C13 N2 Ni1 169.7(2)
C8 C13 N2 Ni1 -8.4(3)
N1 Ni1 N2 C13 8.62(16)
O4 Ni1 N2 C13 -172.11(16)
O5 Ni1 N2 C13 96.47(17)
O6 Ni1 N2 C13 -85.30(17)
N1 Ni1 N2 S1 -167.95(16)
O4 Ni1 N2 S1 11.33(17)
O5 Ni1 N2 S1 -80.09(15)
O6 Ni1 N2 S1 98.14(15)
C13 N2 S1 O3 -167.5(2)
Ni1 N2 S1 O3 8.74(18)
C13 N2 S1 O2 -41.2(2)
Ni1 N2 S1 O2 135.00(15)
C13 N2 S1 C14 77.6(2)
Ni1 N2 S1 C14 -106.12(15)
O3 S1 C14 C15 -112.4(2)
O2 S1 C14 C15 126.0(2)
N2 S1 C14 C15 4.0(2)
O3 S1 C14 C23 64.3(2)
O2 S1 C14 C23 -57.3(2)
N2 S1 C14 C23 -179.37(18)
C23 C14 C15 C16 2.3(4)
S1 C14 C15 C16 179.0(2)
C14 C15 C16 C17 -3.8(4)
C15 C16 C17 C18 1.0(4)
C16 C17 C18 C23 3.2(4)
C16 C17 C18 C19 -178.0(2)
C17 C18 C19 C20 -171.8(2)
C23 C18 C19 C20 7.0(3)
C17 C18 C19 N3 7.9(3)
C23 C18 C19 N3 -173.3(2)
C20 C19 N3 C24 13.4(4)
C18 C19 N3 C24 -166.3(2)
C20 C19 N3 C25 -111.8(3)
C18 C19 N3 C25 68.6(3)
N3 C19 C20 C21 176.0(2)
C18 C19 C20 C21 -4.4(4)
C19 C20 C21 C22 -1.0(4)
C20 C21 C22 C23 3.7(4)
C21 C22 C23 C18 -0.9(4)
C21 C22 C23 C14 177.9(2)
C17 C18 C23 C22 174.4(2)
C19 C18 C23 C22 -4.4(3)
C17 C18 C23 C14 -4.5(3)
C19 C18 C23 C14 176.7(2)
C15 C14 C23 C22 -177.0(2)
S1 C14 C23 C22 6.4(3)
C15 C14 C23 C18 1.8(3)
S1 C14 C23 C18 -174.76(17)
C26 C27 O7 C28 64.0(5)
C27 O7 C28 C29 179.6(4)
